data_8105468
loop_
_publ_author_name
'Yeo, Chien Ing'
'Tan, Yi Jiun'
'Shiomitsu, Aya'
'Chew, Jactty'
'Halcovitch, Nathan R.'
'Tiekink, Edward R.T.'

_publ_section_title
;
 Crystal structure of
 bis[\m2-(N,N-diethylcarbamodithioato-\kS:\kS,\kS&#x2032;)]-bis(triethylphosphine-P)-di-silver(I),
 C22H50Ag2N2P2S4
;
_journal_issue 6
_journal_name_full 'Zeitschrift f\"ur Kristallographie - New Crystal Structures'
_journal_page_first 1365
_journal_page_last 1368
_journal_paper_doi 10.1515/ncrs-2020-0317
_journal_volume 235
_journal_year 2020
_chemical_formula_moiety 'C22 H50 Ag2 N2 P2 S4'
_chemical_formula_sum 'C22 H50 Ag2 N2 P2 S4'
_chemical_formula_weight 748.56
_space_group_crystal_system triclinic
_space_group_IT_number 2
_space_group_name_Hall '-P 1'
_space_group_name_H-M_alt 'P -1'
_atom_sites_solution_hydrogens geom
_atom_sites_solution_primary direct
_atom_sites_solution_secondary difmap
_audit_creation_method SHELXL-2014/7
_cell_angle_alpha 91.097(2)
_cell_angle_beta 90.363(2)
_cell_angle_gamma 110.989(2)
_cell_formula_units_Z 2
_cell_length_a 9.0672(2)
_cell_length_b 11.2091(3)
_cell_length_c 16.6853(4)
_cell_measurement_reflns_used 21945
_cell_measurement_temperature 100(2)
_cell_measurement_theta_max 76.2580
_cell_measurement_theta_min 2.5940
_cell_volume 1582.85(7)
_computing_cell_refinement 'CrysAlisPro [1]'
_computing_data_collection 'CrysAlisPro [1]'
_computing_data_reduction 'CrysAlisPro [1]'
_computing_molecular_graphics 'ORTEP-3 for Windows [4]'
_computing_publication_material 'SHELXL2014/7 (Sheldrick, 2015)'
_computing_structure_refinement 'SHELXL-2014/7 [3]'
_computing_structure_solution 'SHELXS-97 [2]'
_diffrn_ambient_temperature 100(2)
_diffrn_detector 'CCD plate'
_diffrn_detector_area_resol_mean 10.4607
_diffrn_detector_type AtlasS2
_diffrn_measured_fraction_theta_full 1.000
_diffrn_measured_fraction_theta_max 0.991
_diffrn_measurement_device 'four-circle diffractometer'
_diffrn_measurement_device_type 'SuperNova, Dual, Cu at zero, AtlasS2'
_diffrn_measurement_method '\w scans'
_diffrn_radiation_monochromator mirror
_diffrn_radiation_type CuK\a
_diffrn_radiation_wavelength 1.54184
_diffrn_reflns_av_R_equivalents 0.0309
_diffrn_reflns_av_unetI/netI 0.0208
_diffrn_reflns_Laue_measured_fraction_full 1.000
_diffrn_reflns_Laue_measured_fraction_max 0.991
_diffrn_reflns_limit_h_max 11
_diffrn_reflns_limit_h_min -11
_diffrn_reflns_limit_k_max 13
_diffrn_reflns_limit_k_min -14
_diffrn_reflns_limit_l_max 15
_diffrn_reflns_limit_l_min -20
_diffrn_reflns_number 28526
_diffrn_reflns_point_group_measured_fraction_full 1.000
_diffrn_reflns_point_group_measured_fraction_max 0.991
_diffrn_reflns_theta_full 67.684
_diffrn_reflns_theta_max 76.579
_diffrn_reflns_theta_min 2.649
_diffrn_source 'micro-focus sealed X-ray tube'
_exptl_absorpt_coefficient_mu 13.444
_exptl_absorpt_correction_T_max 1.00000
_exptl_absorpt_correction_T_min 0.42545
_exptl_absorpt_correction_type multi-scan
_exptl_absorpt_process_details 'CrysAlisPro [1]'
_exptl_crystal_colour colourless
_exptl_crystal_density_diffrn 1.571
_exptl_crystal_description prism
_exptl_crystal_F_000 768
_exptl_crystal_size_max 0.250
_exptl_crystal_size_mid 0.180
_exptl_crystal_size_min 0.080
_refine_diff_density_max 0.888
_refine_diff_density_min -0.764
_refine_diff_density_rms 0.092
_refine_ls_extinction_coef .
_refine_ls_extinction_method none
_refine_ls_goodness_of_fit_ref 1.094
_refine_ls_hydrogen_treatment constr
_refine_ls_matrix_type full
_refine_ls_number_parameters 299
_refine_ls_number_reflns 6597
_refine_ls_number_restraints 0
_refine_ls_restrained_S_all 1.094
_refine_ls_R_factor_all 0.0246
_refine_ls_R_factor_gt 0.0241
_refine_ls_shift/su_max 0.002
_refine_ls_shift/su_mean 0.000
_refine_ls_structure_factor_coef Fsqd
_refine_ls_weighting_details 'w=1/[\s^2^(Fo^2^)+(0.0289P)^2^+3.0590P] where P=(Fo^2^+2Fc^2^)/3'
_refine_ls_weighting_scheme calc
_refine_ls_wR_factor_gt 0.0649
_refine_ls_wR_factor_ref 0.0653
_reflns_Friedel_coverage 0.000
_reflns_Friedel_fraction_full .
_reflns_Friedel_fraction_max .
_reflns_number_gt 6479
_reflns_number_total 6597
_reflns_threshold_expression 'I > 2\s(I)'
_cod_data_source_file suppl_ncrs-2020-0317_suppl.cif
_cod_data_source_block shelx
_cod_database_code 8105468
_shelx_shelxl_version_number 2014/7
_shelx_space_group_comment
;
The symmetry employed for this shelxl refinement is uniquely defined
by the following loop, which should always be used as a source of
symmetry information in preference to the above space-group names.
They are only intended as comments.
;
_shelx_estimated_absorpt_t_min 0.134
_shelx_estimated_absorpt_t_max 0.413

loop_
_space_group_symop_operation_xyz
'x, y, z'
'-x, -y, -z'

loop_
_atom_site_label
_atom_site_type_symbol
_atom_site_fract_x
_atom_site_fract_y
_atom_site_fract_z
_atom_site_U_iso_or_equiv
_atom_site_adp_type
_atom_site_occupancy
_atom_site_site_symmetry_order
_atom_site_calc_flag
_atom_site_refinement_flags_posn
_atom_site_refinement_flags_adp
_atom_site_refinement_flags_occupancy
_atom_site_disorder_assembly
_atom_site_disorder_group
Ag1 Ag 0.84362(2) 0.50099(2) 0.97038(2) 0.01231(5) Uani 1 1 d . . . . .
S1 S 0.96224(7) 0.54872(6) 1.13183(4) 0.01210(12) Uani 1 1 d . . . . .
S2 S 0.96253(7) 0.73817(6) 1.00805(3) 0.01206(12) Uani 1 1 d . . . . .
P1 P 0.58699(7) 0.33751(6) 0.95088(4) 0.01010(12) Uani 1 1 d . . . . .
N1 N 0.9951(2) 0.7907(2) 1.16492(13) 0.0116(4) Uani 1 1 d . . . . .
C1 C 0.9763(3) 0.7016(2) 1.10691(15) 0.0101(4) Uani 1 1 d . . . . .
C2 C 0.9878(3) 0.9170(2) 1.14852(16) 0.0139(5) Uani 1 1 d . . . . .
H2A H 0.9414 0.9460 1.1951 0.017 Uiso 1 1 calc R U . . .
H2B H 0.9174 0.9093 1.1016 0.017 Uiso 1 1 calc R U . . .
C4 C 1.0197(3) 0.7674(3) 1.24975(15) 0.0153(5) Uani 1 1 d . . . . .
H4A H 1.0835 0.8493 1.2767 0.018 Uiso 1 1 calc R U . . .
H4B H 1.0799 0.7093 1.2528 0.018 Uiso 1 1 calc R U . . .
C5 C 0.8647(3) 0.7088(3) 1.29354(16) 0.0196(5) Uani 1 1 d . . . . .
H5A H 0.8052 0.7665 1.2913 0.029 Uiso 1 1 calc R U . . .
H5B H 0.8865 0.6956 1.3496 0.029 Uiso 1 1 calc R U . . .
H5C H 0.8025 0.6265 1.2679 0.029 Uiso 1 1 calc R U . . .
C3 C 1.1494(3) 1.0164(3) 1.13205(18) 0.0191(5) Uani 1 1 d . . . . .
H3A H 1.2186 1.0263 1.1790 0.029 Uiso 1 1 calc R U . . .
H3B H 1.1383 1.0984 1.1210 0.029 Uiso 1 1 calc R U . . .
H3C H 1.1954 0.9887 1.0856 0.029 Uiso 1 1 calc R U . . .
C11 C 0.4661(3) 0.3552(3) 0.86651(16) 0.0160(5) Uani 1 1 d . . . . .
H11A H 0.3682 0.2787 0.8620 0.019 Uiso 1 1 calc R U . . .
H11B H 0.4357 0.4306 0.8766 0.019 Uiso 1 1 calc R U . . .
C12 C 0.5563(4) 0.3715(3) 0.78825(17) 0.0273(7) Uani 1 1 d . . . . .
H12A H 0.6542 0.4462 0.7931 0.041 Uiso 1 1 calc R U . . .
H12B H 0.4909 0.3838 0.7445 0.041 Uiso 1 1 calc R U . . .
H12C H 0.5817 0.2950 0.7769 0.041 Uiso 1 1 calc R U . . .
C21 C 0.6070(3) 0.1831(2) 0.92865(16) 0.0148(5) Uani 1 1 d . . . . .
H21A H 0.6782 0.1938 0.8824 0.018 Uiso 1 1 calc R U . . .
H21B H 0.6593 0.1608 0.9752 0.018 Uiso 1 1 calc R U . . .
C22 C 0.4543(3) 0.0703(3) 0.90956(18) 0.0200(6) Uani 1 1 d . . . . .
H22A H 0.3822 0.0577 0.9548 0.030 Uiso 1 1 calc R U . . .
H22B H 0.4788 -0.0072 0.9003 0.030 Uiso 1 1 calc R U . . .
H22C H 0.4041 0.0882 0.8614 0.030 Uiso 1 1 calc R U . . .
C31 C 0.4487(3) 0.3064(3) 1.03390(16) 0.0160(5) Uani 1 1 d . . . . .
H31A H 0.4088 0.3777 1.0389 0.019 Uiso 1 1 calc R U . . .
H31B H 0.3573 0.2273 1.0215 0.019 Uiso 1 1 calc R U . . .
C32 C 0.5221(3) 0.2916(3) 1.11406(17) 0.0210(6) Uani 1 1 d . . . . .
H32A H 0.5558 0.2178 1.1107 0.032 Uiso 1 1 calc R U . . .
H32B H 0.4439 0.2786 1.1564 0.032 Uiso 1 1 calc R U . . .
H32C H 0.6137 0.3690 1.1265 0.032 Uiso 1 1 calc R U . . .
Ag1A Ag 0.84851(2) 0.00650(2) 0.53744(2) 0.01342(6) Uani 1 1 d . . . . .
S1A S 0.95174(7) 0.23888(6) 0.49669(4) 0.01313(12) Uani 1 1 d . . . . .
S2A S 0.93475(7) 0.03774(6) 0.37322(3) 0.01140(11) Uani 1 1 d . . . . .
P1A P 0.59468(7) -0.14349(6) 0.57379(4) 0.01113(12) Uani 1 1 d . . . . .
N1A N 0.9867(2) 0.2820(2) 0.34066(13) 0.0114(4) Uani 1 1 d . . . . .
C1A C 0.9621(3) 0.1954(2) 0.39831(15) 0.0102(4) Uani 1 1 d . . . . .
C2A C 0.9942(3) 0.4137(2) 0.35819(16) 0.0149(5) Uani 1 1 d . . . . .
H2A1 H 0.9203 0.4123 0.4019 0.018 Uiso 1 1 calc R U . . .
H2A2 H 0.9597 0.4474 0.3100 0.018 Uiso 1 1 calc R U . . .
C3A C 1.1596(3) 0.5025(3) 0.38274(18) 0.0198(6) Uani 1 1 d . . . . .
H3A1 H 1.1911 0.4734 0.4328 0.030 Uiso 1 1 calc R U . . .
H3A2 H 1.1604 0.5896 0.3906 0.030 Uiso 1 1 calc R U . . .
H3A3 H 1.2340 0.5017 0.3406 0.030 Uiso 1 1 calc R U . . .
C4A C 1.0116(3) 0.2542(3) 0.25615(15) 0.0138(5) Uani 1 1 d . . . . .
H4A1 H 1.0574 0.1862 0.2538 0.017 Uiso 1 1 calc R U . . .
H4A2 H 1.0885 0.3317 0.2325 0.017 Uiso 1 1 calc R U . . .
C5A C 0.8593(3) 0.2115(3) 0.20666(15) 0.0180(5) Uani 1 1 d . . . . .
H5A1 H 0.7849 0.1319 0.2279 0.027 Uiso 1 1 calc R U . . .
H5A2 H 0.8824 0.1971 0.1508 0.027 Uiso 1 1 calc R U . . .
H5A3 H 0.8126 0.2779 0.2094 0.027 Uiso 1 1 calc R U . . .
C11A C 0.4514(3) -0.0785(3) 0.61497(16) 0.0155(5) Uani 1 1 d . . . . .
H11C H 0.4133 -0.0377 0.5714 0.019 Uiso 1 1 calc R U . . .
H11D H 0.3595 -0.1498 0.6349 0.019 Uiso 1 1 calc R U . . .
C12A C 0.5183(4) 0.0188(3) 0.68284(18) 0.0236(6) Uani 1 1 d . . . . .
H12D H 0.5443 -0.0234 0.7289 0.035 Uiso 1 1 calc R U . . .
H12E H 0.4397 0.0559 0.6986 0.035 Uiso 1 1 calc R U . . .
H12F H 0.6140 0.0867 0.6649 0.035 Uiso 1 1 calc R U . . .
C21A C 0.6096(3) -0.2545(3) 0.65037(16) 0.0157(5) Uani 1 1 d . . . . .
H21C H 0.6852 -0.2940 0.6315 0.019 Uiso 1 1 calc R U . . .
H21D H 0.6550 -0.2043 0.6999 0.019 Uiso 1 1 calc R U . . .
C22A C 0.4562(4) -0.3614(3) 0.67196(18) 0.0217(6) Uani 1 1 d . . . . .
H22D H 0.3804 -0.3242 0.6920 0.033 Uiso 1 1 calc R U . . .
H22E H 0.4778 -0.4138 0.7135 0.033 Uiso 1 1 calc R U . . .
H22F H 0.4119 -0.4149 0.6242 0.033 Uiso 1 1 calc R U . . .
C31A C 0.4816(3) -0.2495(3) 0.49206(16) 0.0171(5) Uani 1 1 d . . . . .
H31C H 0.3826 -0.3110 0.5135 0.021 Uiso 1 1 calc R U . . .
H31D H 0.4530 -0.1981 0.4514 0.021 Uiso 1 1 calc R U . . .
C32A C 0.5755(4) -0.3224(4) 0.4526(2) 0.0318(7) Uani 1 1 d . . . . .
H32D H 0.6770 -0.2618 0.4347 0.048 Uiso 1 1 calc R U . . .
H32E H 0.5159 -0.3721 0.4064 0.048 Uiso 1 1 calc R U . . .
H32F H 0.5943 -0.3803 0.4913 0.048 Uiso 1 1 calc R U . . .

loop_
_atom_site_aniso_label
_atom_site_aniso_U_11
_atom_site_aniso_U_22
_atom_site_aniso_U_33
_atom_site_aniso_U_23
_atom_site_aniso_U_13
_atom_site_aniso_U_12
Ag1 0.00834(9) 0.01150(9) 0.01530(9) -0.00355(6) -0.00350(6) 0.00162(7)
S1 0.0129(3) 0.0110(3) 0.0117(3) 0.0003(2) 0.0012(2) 0.0035(2)
S2 0.0135(3) 0.0113(3) 0.0096(3) -0.0013(2) -0.0016(2) 0.0025(2)
P1 0.0075(3) 0.0094(3) 0.0126(3) -0.0016(2) -0.0018(2) 0.0022(2)
N1 0.0102(9) 0.0119(10) 0.0118(10) -0.0015(8) 0.0008(8) 0.0028(8)
C1 0.0050(10) 0.0118(11) 0.0116(11) -0.0005(9) -0.0004(8) 0.0008(9)
C2 0.0134(12) 0.0136(12) 0.0148(12) -0.0036(9) 0.0013(9) 0.0051(10)
C4 0.0143(12) 0.0189(13) 0.0104(12) -0.0034(10) -0.0033(9) 0.0036(10)
C5 0.0196(13) 0.0272(15) 0.0101(12) -0.0002(10) 0.0032(10) 0.0062(11)
C3 0.0162(13) 0.0139(12) 0.0248(14) -0.0008(10) 0.0021(11) 0.0024(10)
C11 0.0140(12) 0.0144(12) 0.0182(13) 0.0002(10) -0.0072(10) 0.0034(10)
C12 0.0252(15) 0.0375(18) 0.0147(14) 0.0065(12) -0.0045(11) 0.0054(13)
C21 0.0124(11) 0.0123(12) 0.0196(13) -0.0026(10) -0.0012(10) 0.0045(10)
C22 0.0198(13) 0.0124(12) 0.0248(14) -0.0035(10) -0.0012(11) 0.0025(10)
C31 0.0114(11) 0.0164(12) 0.0178(13) -0.0027(10) 0.0005(10) 0.0021(10)
C32 0.0229(14) 0.0201(14) 0.0153(13) 0.0008(10) 0.0010(11) 0.0019(11)
Ag1A 0.00942(9) 0.01572(10) 0.01393(9) 0.00306(7) 0.00237(6) 0.00288(7)
S1A 0.0163(3) 0.0135(3) 0.0085(3) -0.0016(2) -0.0006(2) 0.0042(2)
S2A 0.0113(3) 0.0113(3) 0.0113(3) -0.0019(2) -0.0024(2) 0.0038(2)
P1A 0.0071(3) 0.0146(3) 0.0107(3) 0.0011(2) -0.0004(2) 0.0027(2)
N1A 0.0108(9) 0.0114(10) 0.0112(10) -0.0005(8) -0.0011(8) 0.0032(8)
C1A 0.0046(10) 0.0110(11) 0.0133(11) -0.0012(9) -0.0021(8) 0.0009(9)
C2A 0.0164(12) 0.0135(12) 0.0155(12) 0.0006(9) 0.0001(10) 0.0061(10)
C3A 0.0197(13) 0.0131(12) 0.0226(14) -0.0019(10) 0.0022(11) 0.0010(11)
C4A 0.0133(12) 0.0185(13) 0.0087(11) 0.0000(9) 0.0009(9) 0.0044(10)
C5A 0.0180(13) 0.0255(14) 0.0088(11) 0.0000(10) -0.0020(10) 0.0060(11)
C11A 0.0094(11) 0.0190(13) 0.0191(13) -0.0001(10) -0.0009(9) 0.0066(10)
C12A 0.0211(14) 0.0286(16) 0.0229(14) -0.0065(12) -0.0025(11) 0.0115(12)
C21A 0.0148(12) 0.0189(13) 0.0139(12) 0.0032(10) 0.0001(9) 0.0063(10)
C22A 0.0244(14) 0.0163(13) 0.0205(14) 0.0049(11) 0.0042(11) 0.0022(11)
C31A 0.0146(12) 0.0218(14) 0.0120(12) -0.0017(10) -0.0022(9) 0.0031(10)
C32A 0.0219(15) 0.0424(19) 0.0275(16) -0.0173(14) 0.0015(12) 0.0083(14)

loop_
_atom_type_symbol
_atom_type_description
_atom_type_scat_dispersion_real
_atom_type_scat_dispersion_imag
_atom_type_scat_source
C C 0.0181 0.0091 'International Tables Vol C Tables 4.2.6.8 and 6.1.1.4'
H H 0.0000 0.0000 'International Tables Vol C Tables 4.2.6.8 and 6.1.1.4'
Ag Ag 0.1306 4.2820 'International Tables Vol C Tables 4.2.6.8 and 6.1.1.4'
N N 0.0311 0.0180 'International Tables Vol C Tables 4.2.6.8 and 6.1.1.4'
P P 0.2955 0.4335 'International Tables Vol C Tables 4.2.6.8 and 6.1.1.4'
S S 0.3331 0.5567 'International Tables Vol C Tables 4.2.6.8 and 6.1.1.4'

loop_
_geom_angle_atom_site_label_1
_geom_angle_atom_site_label_2
_geom_angle_atom_site_label_3
_geom_angle
_geom_angle_site_symmetry_1
_geom_angle_site_symmetry_3
P1 Ag1 S2 138.73(2) . .
P1 Ag1 S1 107.47(2) . 2_767
S2 Ag1 S1 107.38(2) . 2_767
P1 Ag1 S1 116.44(2) . .
S2 Ag1 S1 66.773(18) . .
S1 Ag1 S1 114.067(15) 2_767 .
P1 Ag1 Ag1 133.544(18) . 2_767
S2 Ag1 Ag1 83.554(15) . 2_767
S1 Ag1 Ag1 60.441(14) 2_767 2_767
S1 Ag1 Ag1 53.625(13) . 2_767
C1 S1 Ag1 102.83(8) . 2_767
C1 S1 Ag1 80.31(8) . .
Ag1 S1 Ag1 65.933(15) 2_767 .
C1 S2 Ag1 90.40(9) . .
C31 P1 C11 102.20(12) . .
C31 P1 C21 104.75(13) . .
C11 P1 C21 103.01(12) . .
C31 P1 Ag1 117.88(9) . .
C11 P1 Ag1 117.21(9) . .
C21 P1 Ag1 110.11(8) . .
C1 N1 C2 122.3(2) . .
C1 N1 C4 122.3(2) . .
C2 N1 C4 115.4(2) . .
N1 C1 S2 120.20(19) . .
N1 C1 S1 119.84(19) . .
S2 C1 S1 119.95(14) . .
N1 C2 C3 112.5(2) . .
N1 C2 H2A 109.1 . .
C3 C2 H2A 109.1 . .
N1 C2 H2B 109.1 . .
C3 C2 H2B 109.1 . .
H2A C2 H2B 107.8 . .
N1 C4 C5 112.2(2) . .
N1 C4 H4A 109.2 . .
C5 C4 H4A 109.2 . .
N1 C4 H4B 109.2 . .
C5 C4 H4B 109.2 . .
H4A C4 H4B 107.9 . .
C4 C5 H5A 109.5 . .
C4 C5 H5B 109.5 . .
H5A C5 H5B 109.5 . .
C4 C5 H5C 109.5 . .
H5A C5 H5C 109.5 . .
H5B C5 H5C 109.5 . .
C2 C3 H3A 109.5 . .
C2 C3 H3B 109.5 . .
H3A C3 H3B 109.5 . .
C2 C3 H3C 109.5 . .
H3A C3 H3C 109.5 . .
H3B C3 H3C 109.5 . .
C12 C11 P1 110.95(19) . .
C12 C11 H11A 109.4 . .
P1 C11 H11A 109.4 . .
C12 C11 H11B 109.4 . .
P1 C11 H11B 109.4 . .
H11A C11 H11B 108.0 . .
C11 C12 H12A 109.5 . .
C11 C12 H12B 109.5 . .
H12A C12 H12B 109.5 . .
C11 C12 H12C 109.5 . .
H12A C12 H12C 109.5 . .
H12B C12 H12C 109.5 . .
C22 C21 P1 116.59(19) . .
C22 C21 H21A 108.1 . .
P1 C21 H21A 108.1 . .
C22 C21 H21B 108.1 . .
P1 C21 H21B 108.1 . .
H21A C21 H21B 107.3 . .
C21 C22 H22A 109.5 . .
C21 C22 H22B 109.5 . .
H22A C22 H22B 109.5 . .
C21 C22 H22C 109.5 . .
H22A C22 H22C 109.5 . .
H22B C22 H22C 109.5 . .
C32 C31 P1 113.25(19) . .
C32 C31 H31A 108.9 . .
P1 C31 H31A 108.9 . .
C32 C31 H31B 108.9 . .
P1 C31 H31B 108.9 . .
H31A C31 H31B 107.7 . .
C31 C32 H32A 109.5 . .
C31 C32 H32B 109.5 . .
H32A C32 H32B 109.5 . .
C31 C32 H32C 109.5 . .
H32A C32 H32C 109.5 . .
H32B C32 H32C 109.5 . .
P1A Ag1A S1A 134.78(2) . .
P1A Ag1A S2A 107.76(2) . 2_756
S1A Ag1A S2A 109.21(2) . 2_756
P1A Ag1A S2A 120.04(2) . .
S1A Ag1A S2A 67.048(18) . .
S2A Ag1A S2A 112.097(15) 2_756 .
P1A Ag1A Ag1A 136.596(18) . 2_756
S1A Ag1A Ag1A 85.545(16) . 2_756
S2A Ag1A Ag1A 59.117(14) 2_756 2_756
S2A Ag1A Ag1A 52.980(13) . 2_756
C1A S1A Ag1A 91.27(9) . .
C1A S2A Ag1A 102.80(8) . 2_756
C1A S2A Ag1A 81.06(8) . .
Ag1A S2A Ag1A 67.902(15) 2_756 .
C11A P1A C31A 102.49(12) . .
C11A P1A C21A 103.91(12) . .
C31A P1A C21A 103.64(13) . .
C11A P1A Ag1A 117.41(9) . .
C31A P1A Ag1A 115.32(9) . .
C21A P1A Ag1A 112.43(9) . .
C1A N1A C4A 122.9(2) . .
C1A N1A C2A 121.9(2) . .
C4A N1A C2A 115.2(2) . .
N1A C1A S1A 120.20(19) . .
N1A C1A S2A 120.02(19) . .
S1A C1A S2A 119.75(15) . .
N1A C2A C3A 112.3(2) . .
N1A C2A H2A1 109.1 . .
C3A C2A H2A1 109.1 . .
N1A C2A H2A2 109.1 . .
C3A C2A H2A2 109.1 . .
H2A1 C2A H2A2 107.9 . .
C2A C3A H3A1 109.5 . .
C2A C3A H3A2 109.5 . .
H3A1 C3A H3A2 109.5 . .
C2A C3A H3A3 109.5 . .
H3A1 C3A H3A3 109.5 . .
H3A2 C3A H3A3 109.5 . .
N1A C4A C5A 112.5(2) . .
N1A C4A H4A1 109.1 . .
C5A C4A H4A1 109.1 . .
N1A C4A H4A2 109.1 . .
C5A C4A H4A2 109.1 . .
H4A1 C4A H4A2 107.8 . .
C4A C5A H5A1 109.5 . .
C4A C5A H5A2 109.5 . .
H5A1 C5A H5A2 109.5 . .
C4A C5A H5A3 109.5 . .
H5A1 C5A H5A3 109.5 . .
H5A2 C5A H5A3 109.5 . .
C12A C11A P1A 113.51(18) . .
C12A C11A H11C 108.9 . .
P1A C11A H11C 108.9 . .
C12A C11A H11D 108.9 . .
P1A C11A H11D 108.9 . .
H11C C11A H11D 107.7 . .
C11A C12A H12D 109.5 . .
C11A C12A H12E 109.5 . .
H12D C12A H12E 109.5 . .
C11A C12A H12F 109.5 . .
H12D C12A H12F 109.5 . .
H12E C12A H12F 109.5 . .
C22A C21A P1A 116.47(19) . .
C22A C21A H21C 108.2 . .
P1A C21A H21C 108.2 . .
C22A C21A H21D 108.2 . .
P1A C21A H21D 108.2 . .
H21C C21A H21D 107.3 . .
C21A C22A H22D 109.5 . .
C21A C22A H22E 109.5 . .
H22D C22A H22E 109.5 . .
C21A C22A H22F 109.5 . .
H22D C22A H22F 109.5 . .
H22E C22A H22F 109.5 . .
C32A C31A P1A 111.5(2) . .
C32A C31A H31C 109.3 . .
P1A C31A H31C 109.3 . .
C32A C31A H31D 109.3 . .
P1A C31A H31D 109.3 . .
H31C C31A H31D 108.0 . .
C31A C32A H32D 109.5 . .
C31A C32A H32E 109.5 . .
H32D C32A H32E 109.5 . .
C31A C32A H32F 109.5 . .
H32D C32A H32F 109.5 . .
H32E C32A H32F 109.5 . .

loop_
_geom_bond_atom_site_label_1
_geom_bond_atom_site_label_2
_geom_bond_distance
_geom_bond_site_symmetry_2
Ag1 P1 2.4065(6) .
Ag1 S2 2.5494(6) .
Ag1 S1 2.6498(6) 2_767
Ag1 S1 2.8629(6) .
Ag1 Ag1 3.0051(3) 2_767
S1 C1 1.731(3) .
S1 Ag1 2.6499(6) 2_767
S2 C1 1.722(2) .
P1 C31 1.828(3) .
P1 C11 1.836(3) .
P1 C21 1.835(3) .
N1 C1 1.342(3) .
N1 C2 1.471(3) .
N1 C4 1.474(3) .
C2 C3 1.521(4) .
C2 H2A 0.9900 .
C2 H2B 0.9900 .
C4 C5 1.520(4) .
C4 H4A 0.9900 .
C4 H4B 0.9900 .
C5 H5A 0.9800 .
C5 H5B 0.9800 .
C5 H5C 0.9800 .
C3 H3A 0.9800 .
C3 H3B 0.9800 .
C3 H3C 0.9800 .
C11 C12 1.524(4) .
C11 H11A 0.9900 .
C11 H11B 0.9900 .
C12 H12A 0.9800 .
C12 H12B 0.9800 .
C12 H12C 0.9800 .
C21 C22 1.530(4) .
C21 H21A 0.9900 .
C21 H21B 0.9900 .
C22 H22A 0.9800 .
C22 H22B 0.9800 .
C22 H22C 0.9800 .
C31 C32 1.528(4) .
C31 H31A 0.9900 .
C31 H31B 0.9900 .
C32 H32A 0.9800 .
C32 H32B 0.9800 .
C32 H32C 0.9800 .
Ag1A P1A 2.4034(6) .
Ag1A S1A 2.5402(6) .
Ag1A S2A 2.6494(6) 2_756
Ag1A S2A 2.8478(6) .
Ag1A Ag1A 3.0745(3) 2_756
S1A C1A 1.716(2) .
S2A C1A 1.737(2) .
S2A Ag1A 2.6494(6) 2_756
P1A C11A 1.833(3) .
P1A C31A 1.836(3) .
P1A C21A 1.838(3) .
N1A C1A 1.342(3) .
N1A C4A 1.475(3) .
N1A C2A 1.477(3) .
C2A C3A 1.521(4) .
C2A H2A1 0.9900 .
C2A H2A2 0.9900 .
C3A H3A1 0.9800 .
C3A H3A2 0.9800 .
C3A H3A3 0.9800 .
C4A C5A 1.521(3) .
C4A H4A1 0.9900 .
C4A H4A2 0.9900 .
C5A H5A1 0.9800 .
C5A H5A2 0.9800 .
C5A H5A3 0.9800 .
C11A C12A 1.520(4) .
C11A H11C 0.9900 .
C11A H11D 0.9900 .
C12A H12D 0.9800 .
C12A H12E 0.9800 .
C12A H12F 0.9800 .
C21A C22A 1.526(4) .
C21A H21C 0.9900 .
C21A H21D 0.9900 .
C22A H22D 0.9800 .
C22A H22E 0.9800 .
C22A H22F 0.9800 .
C31A C32A 1.521(4) .
C31A H31C 0.9900 .
C31A H31D 0.9900 .
C32A H32D 0.9800 .
C32A H32E 0.9800 .
C32A H32F 0.9800 .
